data_7250272
loop_
_publ_author_name
'Takaishi, Kazuto'
'Morishita, Hajime'
'Iwaki, Kosuke'
'Ema, Tadashi'

_publ_section_title
;
 Deoxygenative dual CO2 conversions: methylenation and switchable
 N-formylation/N-methylation of tryptamines
;
_journal_issue 18
_journal_name_full 'Green Chemistry'
_journal_page_first 5359
_journal_page_last 5365
_journal_paper_doi 10.1039/D5GC00942A
_journal_volume 27
_journal_year 2025
_chemical_formula_moiety 'C12 H14 N2'
_chemical_formula_sum 'C12 H14 N2'
_chemical_formula_weight 186.25
_space_group_crystal_system monoclinic
_space_group_IT_number 14
_space_group_name_Hall '-P 2yn'
_space_group_name_H-M_alt 'P 1 21/n 1'
_atom_sites_solution_hydrogens geom
_atom_sites_solution_primary dual
_audit_creation_date 2024-05-24
_audit_creation_method
;
Olex2 1.5
(compiled 2024.02.16 svn.r378c4104 for OlexSys, GUI svn.r6928)
;
_audit_update_record
;
2024-12-28 deposited with the CCDC.	2025-04-07 downloaded from the CCDC.
;
_cell_angle_alpha 90
_cell_angle_beta 108.117(6)
_cell_angle_gamma 90
_cell_formula_units_Z 4
_cell_length_a 12.4491(7)
_cell_length_b 6.2533(2)
_cell_length_c 13.2178(7)
_cell_measurement_reflns_used 9100
_cell_measurement_temperature 100
_cell_measurement_theta_max 30.8800
_cell_measurement_theta_min 1.9550
_cell_volume 977.97(9)
_computing_cell_refinement 'CrysAlisPro 1.171.43.90 (Rigaku OD, 2023)'
_computing_data_collection 'CrystalClear-SM Expert 2.1 b46 (Rigaku, 2016)'
_computing_data_reduction 'CrysAlisPro 1.171.43.90 (Rigaku OD, 2023)'
_computing_molecular_graphics 'Olex2 1.5 (Dolomanov et al., 2009)'
_computing_publication_material 'Olex2 1.5 (Dolomanov et al., 2009)'
_computing_structure_refinement 'SHELXL-2018/3 (Sheldrick, 2018)'
_computing_structure_solution 'SHELXT 2018/2 (Sheldrick, 2018)'
_diffrn_ambient_temperature 100
_diffrn_detector CCD
_diffrn_detector_area_resol_mean 7.111
_diffrn_detector_type 'Rigaku Saturn724+ area detector'
_diffrn_measured_fraction_theta_full 1.000
_diffrn_measured_fraction_theta_max 0.936
_diffrn_measurement_details
;
List of Runs (angles in degrees, time in seconds):

  # Type    Start    End  Width  t~exp~   \w     \q     \k     \f   Frames
#--------------------------------------------------------------------------
  1  \w   -105.00  75.00   0.50    1.00    --  -15.00  45.00   0.00  360
  2  \w   -105.00  75.00   0.50    1.00    --  -15.00  45.00  90.00  360
  3  \w   -105.00  75.00   0.50    1.00    --  -15.00  45.00 180.00  360
  4  \w   -105.00  75.00   0.50    1.00    --  -15.00  45.00 270.00  360
;
_diffrn_measurement_device 'AFC11 SATURN724+ Right'
_diffrn_measurement_device_type 'Rigaku Varimax with Saturn'
_diffrn_measurement_method '\w scans'
_diffrn_orient_matrix_type 'CrysAlisPro convention (1999,Acta A55,543-557)'
_diffrn_orient_matrix_UB_11 0.0240892000
_diffrn_orient_matrix_UB_12 -0.1038452000
_diffrn_orient_matrix_UB_13 0.0068762000
_diffrn_orient_matrix_UB_21 -0.0280711000
_diffrn_orient_matrix_UB_22 -0.0237612000
_diffrn_orient_matrix_UB_23 0.0378508000
_diffrn_orient_matrix_UB_31 -0.0471680000
_diffrn_orient_matrix_UB_32 -0.0390120000
_diffrn_orient_matrix_UB_33 -0.0413196000
_diffrn_radiation_collimation 0.3
_diffrn_radiation_monochromator 'multi-layer mirror optics'
_diffrn_radiation_probe x-ray
_diffrn_radiation_type 'Mo K\a'
_diffrn_radiation_wavelength 0.71073
_diffrn_reflns_av_R_equivalents 0.1092
_diffrn_reflns_av_unetI/netI 0.0583
_diffrn_reflns_Laue_measured_fraction_full 1.000
_diffrn_reflns_Laue_measured_fraction_max 0.936
_diffrn_reflns_limit_h_max 16
_diffrn_reflns_limit_h_min -17
_diffrn_reflns_limit_k_max 8
_diffrn_reflns_limit_k_min -8
_diffrn_reflns_limit_l_max 18
_diffrn_reflns_limit_l_min -18
_diffrn_reflns_number 18579
_diffrn_reflns_point_group_measured_fraction_full 1.000
_diffrn_reflns_point_group_measured_fraction_max 0.936
_diffrn_reflns_theta_full 25.242
_diffrn_reflns_theta_max 30.778
_diffrn_reflns_theta_min 1.963
_diffrn_source 'rotating anode X-ray generator'
_diffrn_source_current 24.0
_diffrn_source_power 1.2
_diffrn_source_target Mo
_diffrn_source_type 'MicroMax 007'
_diffrn_source_voltage 50.0
_exptl_absorpt_coefficient_mu 0.076
_exptl_absorpt_correction_T_max 1.00000
_exptl_absorpt_correction_T_min 0.70596
_exptl_absorpt_correction_type multi-scan
_exptl_absorpt_process_details
;
CrysAlisPro 1.171.43.90 (Rigaku Oxford Diffraction, 2023)
Empirical absorption correction using spherical harmonics,
implemented in SCALE3 ABSPACK scaling algorithm.
;
_exptl_crystal_colour colourless
_exptl_crystal_colour_primary colourless
_exptl_crystal_density_diffrn 1.265
_exptl_crystal_density_method 'not measured'
_exptl_crystal_description prism
_exptl_crystal_F_000 400
_exptl_crystal_size_max 0.15
_exptl_crystal_size_mid 0.04
_exptl_crystal_size_min 0.02
_refine_diff_density_max 0.351
_refine_diff_density_min -0.447
_refine_diff_density_rms 0.063
_refine_ls_extinction_method none
_refine_ls_goodness_of_fit_ref 1.023
_refine_ls_hydrogen_treatment constr
_refine_ls_matrix_type full
_refine_ls_number_parameters 128
_refine_ls_number_reflns 2840
_refine_ls_number_restraints 0
_refine_ls_restrained_S_all 1.023
_refine_ls_R_factor_all 0.0822
_refine_ls_R_factor_gt 0.0577
_refine_ls_shift/su_max 0.000
_refine_ls_shift/su_mean 0.000
_refine_ls_structure_factor_coef Fsqd
_refine_ls_weighting_details 'w=1/[\s^2^(Fo^2^)+(0.0729P)^2^+0.3967P] where P=(Fo^2^+2Fc^2^)/3'
_refine_ls_weighting_scheme calc
_refine_ls_wR_factor_gt 0.1374
_refine_ls_wR_factor_ref 0.1525
_reflns_Friedel_coverage 0.000
_reflns_number_gt 2141
_reflns_number_total 2840
_reflns_threshold_expression 'I > 2\s(I)'
_cod_data_source_file d5gc00942a2.cif
_cod_data_source_block takaishi_autored_CCDC1
_cod_depositor_comments 'Adding full bibliography for 7250271--7250272.cif.'
_cod_database_code 7250272
_shelx_shelxl_version_number 2018/3
_shelx_space_group_comment
;
The symmetry employed for this shelxl refinement is uniquely defined
by the following loop, which should always be used as a source of
symmetry information in preference to the above space-group names.
They are only intended as comments.
;
_shelx_estimated_absorpt_t_max 0.998
_shelx_estimated_absorpt_t_min 0.989
_olex2_refinement_description
;
1. Fixed Uiso
 At 1.2 times of:
  All C(H) groups, All C(H,H) groups, All N(H) groups
 At 1.5 times of:
  All C(H,H,H) groups
2.a Secondary CH2 refined with riding coordinates:
 C2(H2A,H2B), C3(H3A,H3B), C4(H4A,H4B)
2.b Aromatic/amide H refined with riding coordinates:
 N1(H1), C7(H7), C8(H8), C9(H9), C10(H10)
2.c Idealised Me refined as rotating group:
 C12(H12A,H12B,H12C)
;
_olex2_exptl_crystal_mounting_method loop
_olex2_submission_special_instructions 'No special instructions were received'
_oxdiff_exptl_absorpt_empirical_details
;
Empirical correction (ABSPACK) includes:
- Absorption correction using spherical harmonics
- Frame scaling
- Detector area scaling
;
_oxdiff_exptl_absorpt_empirical_full_max 3.227
_oxdiff_exptl_absorpt_empirical_full_min 0.527

loop_
_space_group_symop_operation_xyz
'x, y, z'
'-x+1/2, y+1/2, -z+1/2'
'-x, -y, -z'
'x-1/2, -y-1/2, z-1/2'

loop_
_atom_site_label
_atom_site_type_symbol
_atom_site_fract_x
_atom_site_fract_y
_atom_site_fract_z
_atom_site_U_iso_or_equiv
_atom_site_adp_type
_atom_site_occupancy
_atom_site_site_symmetry_order
_atom_site_calc_flag
_atom_site_refinement_flags_posn
_atom_site_refinement_flags_adp
_atom_site_refinement_flags_occupancy
_atom_site_disorder_assembly
_atom_site_disorder_group
N1 N 0.26140(10) 0.31896(19) 0.39558(9) 0.0175(3) Uani 1 1 d . . . . .
H1 H 0.231757 0.192299 0.375165 0.021 Uiso 1 1 calc R U . . .
N2 N 0.41992(10) 0.52513(18) 0.22063(9) 0.0165(3) Uani 1 1 d . . . . .
C1 C 0.33740(11) 0.4258(2) 0.35637(11) 0.0156(3) Uani 1 1 d . . . . .
C2 C 0.38198(12) 0.3432(2) 0.27193(11) 0.0167(3) Uani 1 1 d . . . . .
H2A H 0.446067 0.245028 0.303424 0.020 Uiso 1 1 calc R U . . .
H2B H 0.322194 0.262778 0.218391 0.020 Uiso 1 1 calc R U . . .
C3 C 0.49996(12) 0.6601(2) 0.30181(11) 0.0194(3) Uani 1 1 d . . . . .
H3A H 0.531163 0.771256 0.265487 0.023 Uiso 1 1 calc R U . . .
H3B H 0.563624 0.570372 0.344079 0.023 Uiso 1 1 calc R U . . .
C4 C 0.44505(13) 0.7686(2) 0.37701(12) 0.0210(3) Uani 1 1 d . . . . .
H4A H 0.504430 0.817054 0.441944 0.025 Uiso 1 1 calc R U . . .
H4B H 0.402126 0.895780 0.341734 0.025 Uiso 1 1 calc R U . . .
C5 C 0.36714(12) 0.6167(2) 0.40702(11) 0.0163(3) Uani 1 1 d . . . . .
C6 C 0.30593(12) 0.6365(2) 0.48203(10) 0.0165(3) Uani 1 1 d . . . . .
C7 C 0.29931(12) 0.7922(2) 0.55635(11) 0.0205(3) Uani 1 1 d . . . . .
H7 H 0.341431 0.921089 0.563376 0.025 Uiso 1 1 calc R U . . .
C8 C 0.23078(13) 0.7559(2) 0.61916(11) 0.0229(3) Uani 1 1 d . . . . .
H8 H 0.226552 0.860142 0.670058 0.027 Uiso 1 1 calc R U . . .
C9 C 0.16732(13) 0.5670(3) 0.60877(12) 0.0236(3) Uani 1 1 d . . . . .
H9 H 0.120799 0.545726 0.652863 0.028 Uiso 1 1 calc R U . . .
C10 C 0.17111(13) 0.4110(2) 0.53564(11) 0.0213(3) Uani 1 1 d . . . . .
H10 H 0.127837 0.283578 0.528716 0.026 Uiso 1 1 calc R U . . .
C11 C 0.24041(12) 0.4470(2) 0.47260(11) 0.0170(3) Uani 1 1 d . . . . .
C12 C 0.47631(13) 0.4420(2) 0.14659(12) 0.0214(3) Uani 1 1 d . . . . .
H12A H 0.543233 0.359883 0.186194 0.032 Uiso 1 1 calc R U . . .
H12B H 0.499254 0.561444 0.109942 0.032 Uiso 1 1 calc R U . . .
H12C H 0.424153 0.349003 0.094134 0.032 Uiso 1 1 calc R U . . .

loop_
_atom_site_aniso_label
_atom_site_aniso_U_11
_atom_site_aniso_U_22
_atom_site_aniso_U_33
_atom_site_aniso_U_23
_atom_site_aniso_U_13
_atom_site_aniso_U_12
N1 0.0226(6) 0.0113(5) 0.0194(6) -0.0016(4) 0.0078(5) -0.0046(4)
N2 0.0192(6) 0.0123(5) 0.0175(5) 0.0030(4) 0.0049(4) -0.0005(4)
C1 0.0172(6) 0.0114(6) 0.0165(6) 0.0023(5) 0.0028(5) -0.0005(5)
C2 0.0188(7) 0.0108(6) 0.0199(6) 0.0004(5) 0.0050(5) -0.0011(5)
C3 0.0205(7) 0.0158(7) 0.0207(7) 0.0026(5) 0.0047(5) -0.0048(5)
C4 0.0270(8) 0.0120(6) 0.0233(7) -0.0007(5) 0.0066(6) -0.0054(5)
C5 0.0182(7) 0.0111(6) 0.0171(6) 0.0014(5) 0.0019(5) -0.0018(5)
C6 0.0187(7) 0.0123(6) 0.0157(6) 0.0010(5) 0.0011(5) -0.0002(5)
C7 0.0226(7) 0.0152(7) 0.0200(7) -0.0018(5) 0.0011(6) 0.0002(5)
C8 0.0269(8) 0.0201(7) 0.0196(7) -0.0048(6) 0.0043(6) 0.0033(6)
C9 0.0256(8) 0.0262(8) 0.0195(7) -0.0002(6) 0.0076(6) 0.0009(6)
C10 0.0239(8) 0.0196(7) 0.0200(7) 0.0000(6) 0.0062(6) -0.0030(6)
C11 0.0200(7) 0.0140(7) 0.0151(6) -0.0002(5) 0.0025(5) 0.0004(5)
C12 0.0222(7) 0.0206(7) 0.0224(7) 0.0012(6) 0.0083(6) 0.0007(6)

loop_
_atom_type_symbol
_atom_type_description
_atom_type_scat_dispersion_real
_atom_type_scat_dispersion_imag
_atom_type_scat_source
C C 0.0033 0.0016 'International Tables Vol C Tables 4.2.6.8 and 6.1.1.4'
H H 0.0000 0.0000 'International Tables Vol C Tables 4.2.6.8 and 6.1.1.4'
N N 0.0061 0.0033 'International Tables Vol C Tables 4.2.6.8 and 6.1.1.4'

loop_
_geom_angle_atom_site_label_1
_geom_angle_atom_site_label_2
_geom_angle_atom_site_label_3
_geom_angle
_geom_angle_site_symmetry_1
_geom_angle_site_symmetry_3
_geom_angle_publ_flag
C1 N1 H1 126.1 . . ?
C11 N1 H1 126.1 . . ?
C11 N1 C1 107.70(12) . . ?
C2 N2 C3 110.25(11) . . ?
C12 N2 C2 108.76(11) . . ?
C12 N2 C3 109.39(11) . . ?
N1 C1 C2 124.92(12) . . ?
C5 C1 N1 110.60(12) . . ?
C5 C1 C2 124.48(13) . . ?
N2 C2 C1 108.97(11) . . ?
N2 C2 H2A 109.9 . . ?
N2 C2 H2B 109.9 . . ?
C1 C2 H2A 109.9 . . ?
C1 C2 H2B 109.9 . . ?
H2A C2 H2B 108.3 . . ?
N2 C3 H3A 109.0 . . ?
N2 C3 H3B 109.0 . . ?
N2 C3 C4 112.83(12) . . ?
H3A C3 H3B 107.8 . . ?
C4 C3 H3A 109.0 . . ?
C4 C3 H3B 109.0 . . ?
C3 C4 H4A 109.6 . . ?
C3 C4 H4B 109.6 . . ?
H4A C4 H4B 108.1 . . ?
C5 C4 C3 110.38(12) . . ?
C5 C4 H4A 109.6 . . ?
C5 C4 H4B 109.6 . . ?
C1 C5 C4 121.69(13) . . ?
C1 C5 C6 107.10(12) . . ?
C6 C5 C4 131.10(12) . . ?
C7 C6 C5 134.77(13) . . ?
C7 C6 C11 118.85(13) . . ?
C11 C6 C5 106.38(12) . . ?
C6 C7 H7 120.4 . . ?
C8 C7 C6 119.20(14) . . ?
C8 C7 H7 120.4 . . ?
C7 C8 H8 119.5 . . ?
C7 C8 C9 120.90(14) . . ?
C9 C8 H8 119.5 . . ?
C8 C9 H9 119.3 . . ?
C10 C9 C8 121.38(14) . . ?
C10 C9 H9 119.3 . . ?
C9 C10 H10 121.1 . . ?
C9 C10 C11 117.79(14) . . ?
C11 C10 H10 121.1 . . ?
N1 C11 C6 108.21(12) . . ?
N1 C11 C10 129.91(13) . . ?
C10 C11 C6 121.87(13) . . ?
N2 C12 H12A 109.5 . . ?
N2 C12 H12B 109.5 . . ?
N2 C12 H12C 109.5 . . ?
H12A C12 H12B 109.5 . . ?
H12A C12 H12C 109.5 . . ?
H12B C12 H12C 109.5 . . ?

loop_
_geom_bond_atom_site_label_1
_geom_bond_atom_site_label_2
_geom_bond_distance
_geom_bond_site_symmetry_2
_geom_bond_publ_flag
N1 H1 0.8800 . ?
N1 C1 1.3840(17) . ?
N1 C11 1.3823(18) . ?
N2 C2 1.4752(17) . ?
N2 C3 1.4806(18) . ?
N2 C12 1.4656(18) . ?
C1 C2 1.4852(19) . ?
C1 C5 1.3627(19) . ?
C2 H2A 0.9900 . ?
C2 H2B 0.9900 . ?
C3 H3A 0.9900 . ?
C3 H3B 0.9900 . ?
C3 C4 1.529(2) . ?
C4 H4A 0.9900 . ?
C4 H4B 0.9900 . ?
C4 C5 1.4966(19) . ?
C5 C6 1.431(2) . ?
C6 C7 1.4040(19) . ?
C6 C11 1.4219(19) . ?
C7 H7 0.9500 . ?
C7 C8 1.382(2) . ?
C8 H8 0.9500 . ?
C8 C9 1.404(2) . ?
C9 H9 0.9500 . ?
C9 C10 1.384(2) . ?
C10 H10 0.9500 . ?
C10 C11 1.392(2) . ?
C12 H12A 0.9800 . ?
C12 H12B 0.9800 . ?
C12 H12C 0.9800 . ?

loop_
_geom_torsion_atom_site_label_1
_geom_torsion_atom_site_label_2
_geom_torsion_atom_site_label_3
_geom_torsion_atom_site_label_4
_geom_torsion
_geom_torsion_site_symmetry_1
_geom_torsion_site_symmetry_2
_geom_torsion_site_symmetry_3
_geom_torsion_site_symmetry_4
_geom_torsion_publ_flag
N1 C1 C2 N2 156.71(12) . . . . ?
N1 C1 C5 C4 -177.58(12) . . . . ?
N1 C1 C5 C6 -0.88(15) . . . . ?
N2 C3 C4 C5 41.14(16) . . . . ?
C1 N1 C11 C6 -0.64(15) . . . . ?
C1 N1 C11 C10 -179.49(14) . . . . ?
C1 C5 C6 C7 -179.81(15) . . . . ?
C1 C5 C6 C11 0.47(15) . . . . ?
C2 N2 C3 C4 -65.20(15) . . . . ?
C2 C1 C5 C4 3.2(2) . . . . ?
C2 C1 C5 C6 179.95(12) . . . . ?
C3 N2 C2 C1 53.24(14) . . . . ?
C3 C4 C5 C1 -10.94(19) . . . . ?
C3 C4 C5 C6 173.25(13) . . . . ?
C4 C5 C6 C7 -3.5(3) . . . . ?
C4 C5 C6 C11 176.74(14) . . . . ?
C5 C1 C2 N2 -24.25(18) . . . . ?
C5 C6 C7 C8 -178.78(14) . . . . ?
C5 C6 C11 N1 0.11(15) . . . . ?
C5 C6 C11 C10 179.07(13) . . . . ?
C6 C7 C8 C9 -0.6(2) . . . . ?
C7 C6 C11 N1 -179.67(12) . . . . ?
C7 C6 C11 C10 -0.7(2) . . . . ?
C7 C8 C9 C10 0.0(2) . . . . ?
C8 C9 C10 C11 0.2(2) . . . . ?
C9 C10 C11 N1 178.85(14) . . . . ?
C9 C10 C11 C6 0.1(2) . . . . ?
C11 N1 C1 C2 -179.88(12) . . . . ?
C11 N1 C1 C5 0.96(16) . . . . ?
C11 C6 C7 C8 0.9(2) . . . . ?
C12 N2 C2 C1 173.18(11) . . . . ?
C12 N2 C3 C4 175.24(11) . . . . ?
